data_4072173
loop_
_publ_author_name
'Shen, Hao'
'Chan, Hoi-Shan'
'Xie, Zuowei'

_publ_section_title
;
 Synthesis and Structural Characterization of Constrained-Geometry
 Organolanthanide Chlorides and Alkyls Incorporating the Ligand
 [\h5:\s-(C9H6)C2B10H10]2&#x2212;
;
_journal_issue 20
_journal_name_full Organometallics
_journal_page_first 5309
_journal_paper_doi 10.1021/om8006344
_journal_volume 27
_journal_year 2008
_chemical_formula_sum 'C28 H46 B10 N O3 Y'
_chemical_formula_weight 641.67
_chemical_name_systematic
; 
 ? 
;
_space_group_IT_number 14
_symmetry_cell_setting monoclinic
_symmetry_space_group_name_Hall '-P 2ybc'
_symmetry_space_group_name_H-M 'P 1 21/c 1'
_atom_sites_solution_hydrogens geom
_atom_sites_solution_primary direct
_atom_sites_solution_secondary difmap
_audit_creation_method SHELXL-97
_cell_angle_alpha 90.00
_cell_angle_beta 120.510(2)
_cell_angle_gamma 90.00
_cell_formula_units_Z 8
_cell_length_a 16.4219(13)
_cell_length_b 17.2152(14)
_cell_length_c 28.682(2)
_cell_measurement_reflns_used 878
_cell_measurement_temperature 293(2)
_cell_measurement_theta_max 17.17
_cell_measurement_theta_min 2.37
_cell_volume 6985.9(9)
_computing_cell_refinement 'Bruker SMART'
_computing_data_collection 'Bruker SMART'
_computing_data_reduction 'Bruker SAINT'
_computing_molecular_graphics 'Bruker SHELXTL'
_computing_publication_material 'Bruker SHELXTL'
_computing_structure_refinement 'SHELXL-97 (Sheldrick, 1997)'
_computing_structure_solution 'SHELXS-97 (Sheldrick, 1990)'
_diffrn_ambient_temperature 293(2)
_diffrn_measured_fraction_theta_full 1.000
_diffrn_measured_fraction_theta_max 1.000
_diffrn_measurement_device_type 'CCD area detector'
_diffrn_measurement_method 'phi and omega scans'
_diffrn_radiation_monochromator graphite
_diffrn_radiation_source 'fine-focus sealed tube'
_diffrn_radiation_type MoK\a
_diffrn_radiation_wavelength 0.71073
_diffrn_reflns_av_R_equivalents 0.1988
_diffrn_reflns_av_sigmaI/netI 0.2597
_diffrn_reflns_limit_h_max 19
_diffrn_reflns_limit_h_min -19
_diffrn_reflns_limit_k_max 19
_diffrn_reflns_limit_k_min -20
_diffrn_reflns_limit_l_max 34
_diffrn_reflns_limit_l_min -33
_diffrn_reflns_number 39481
_diffrn_reflns_theta_full 25.10
_diffrn_reflns_theta_max 25.10
_diffrn_reflns_theta_min 1.44
_exptl_absorpt_coefficient_mu 1.699
_exptl_absorpt_correction_T_max 1.0000
_exptl_absorpt_correction_T_min 0.7275
_exptl_absorpt_correction_type sadabs
_exptl_crystal_colour yellow
_exptl_crystal_density_diffrn 1.220
_exptl_crystal_density_meas 0
_exptl_crystal_density_method 'not measured'
_exptl_crystal_description prism
_exptl_crystal_F_000 2672
_exptl_crystal_size_max 0.20
_exptl_crystal_size_mid 0.10
_exptl_crystal_size_min 0.10
_refine_diff_density_max 0.743
_refine_diff_density_min -0.561
_refine_diff_density_rms 0.115
_refine_ls_extinction_coef 0.0030(4)
_refine_ls_extinction_expression Fc^*^=kFc[1+0.001xFc^2^\l^3^/sin(2\q)]^-1/4^
_refine_ls_extinction_method SHELXL
_refine_ls_goodness_of_fit_ref 0.948
_refine_ls_hydrogen_treatment riding
_refine_ls_matrix_type full
_refine_ls_number_parameters 776
_refine_ls_number_reflns 12447
_refine_ls_number_restraints 45
_refine_ls_restrained_S_all 0.949
_refine_ls_R_factor_all 0.2514
_refine_ls_R_factor_gt 0.0838
_refine_ls_shift/su_max 0.028
_refine_ls_shift/su_mean 0.001
_refine_ls_structure_factor_coef Fsqd
_refine_ls_weighting_details 'calc w=1/[\s^2^(Fo^2^)+(0.1241P)^2^+0.0000P] where P=(Fo^2^+2Fc^2^)/3'
_refine_ls_weighting_scheme calc
_refine_ls_wR_factor_gt 0.1908
_refine_ls_wR_factor_ref 0.2759
_reflns_number_gt 4304
_reflns_number_total 12447
_reflns_threshold_expression >2sigma(I)
_cod_data_source_file om8006344_si_001.cif
_cod_data_source_block 5a(thf)
_cod_original_cell_volume 6985.9(10)
_cod_original_sg_symbol_H-M P2(1)/c
_cod_database_code 4072173

loop_
_symmetry_equiv_pos_as_xyz
'x, y, z'
'-x, y+1/2, -z+1/2'
'-x, -y, -z'
'x, -y-1/2, z-1/2'

loop_
_atom_site_label
_atom_site_type_symbol
_atom_site_fract_x
_atom_site_fract_y
_atom_site_fract_z
_atom_site_U_iso_or_equiv
_atom_site_adp_type
_atom_site_occupancy
_atom_site_symmetry_multiplicity
_atom_site_calc_flag
_atom_site_refinement_flags
Y1 Y 1.02224(6) 0.23379(6) 0.84298(4) 0.0485(3) Uani 1 1 d .
Y1' Y 0.54674(7) 0.40604(6) 0.87164(5) 0.0667(4) Uani 1 1 d .
N1 N 0.8822(6) 0.1688(5) 0.8456(4) 0.068(3) Uani 1 1 d .
N1' N 0.4161(7) 0.4807(6) 0.8776(4) 0.075(3) Uani 1 1 d .
B3 B 0.9732(8) 0.2399(7) 0.7023(4) 0.052(3) Uani 1 1 d .
H3 H 0.9649 0.3033 0.7024 0.062 Uiso 1 1 calc R
B3' B 0.5736(8) 0.5331(7) 0.7979(5) 0.059(3) Uani 1 1 d .
H3' H 0.6093 0.5553 0.8396 0.071 Uiso 1 1 calc R
B4' B 0.6362(10) 0.5198(8) 0.7614(5) 0.073(4) Uani 1 1 d .
H4' H 0.7115 0.5340 0.7790 0.087 Uiso 1 1 calc R
B4 B 1.0612(9) 0.1973(7) 0.6911(5) 0.063(4) Uani 1 1 d .
H4 H 1.1090 0.2326 0.6834 0.076 Uiso 1 1 calc R
B5 B 1.0966(9) 0.1101(7) 0.7294(5) 0.064(4) Uani 1 1 d .
H5 H 1.1693 0.0881 0.7469 0.077 Uiso 1 1 calc R
B5' B 0.5835(9) 0.4398(9) 0.7180(5) 0.075(4) Uani 1 1 d .
H5' H 0.6255 0.4018 0.7073 0.090 Uiso 1 1 calc R
B6' B 0.4921(9) 0.4035(9) 0.7290(5) 0.076(4) Uani 1 1 d .
H6' H 0.4747 0.3413 0.7262 0.091 Uiso 1 1 calc R
B6 B 1.0312(8) 0.1027(7) 0.7639(5) 0.058(3) Uani 1 1 d .
H6 H 1.0608 0.0771 0.8045 0.069 Uiso 1 1 calc R
B7' B 0.4553(9) 0.5554(8) 0.7508(5) 0.069(4) Uani 1 1 d .
H7' H 0.4129 0.5933 0.7613 0.083 Uiso 1 1 calc R
B7 B 0.8763(9) 0.1757(8) 0.6776(5) 0.070(4) Uani 1 1 d .
H7 H 0.8037 0.1972 0.6609 0.084 Uiso 1 1 calc R
B8' B 0.5445(11) 0.5924(9) 0.7412(7) 0.097(5) Uani 1 1 d .
H8' H 0.5613 0.6548 0.7455 0.117 Uiso 1 1 calc R
B8 B 0.9384(10) 0.1853(8) 0.6430(5) 0.074(4) Uani 1 1 d .
H8 H 0.9065 0.2137 0.6032 0.089 Uiso 1 1 calc R
B9 B 1.0144(10) 0.1049(8) 0.6590(5) 0.075(4) Uani 1 1 d .
H9 H 1.0330 0.0799 0.6303 0.089 Uiso 1 1 calc R
B9' B 0.5509(12) 0.5331(11) 0.6923(6) 0.109(6) Uani 1 1 d .
H9' H 0.5713 0.5567 0.6641 0.131 Uiso 1 1 calc R
B10 B 0.9978(10) 0.0451(7) 0.7046(5) 0.068(4) Uani 1 1 d .
H10 H 1.0061 -0.0184 0.7062 0.082 Uiso 1 1 calc R
B10' B 0.4626(11) 0.4599(10) 0.6708(6) 0.092(5) Uani 1 1 d .
H10' H 0.4258 0.4354 0.6297 0.110 Uiso 1 1 calc R
B11 B 0.9122(9) 0.0920(7) 0.7145(5) 0.066(4) Uani 1 1 d .
H11 H 0.8634 0.0580 0.7222 0.079 Uiso 1 1 calc R
B11' B 0.4061(10) 0.4760(9) 0.7091(5) 0.081(4) Uani 1 1 d .
H11' H 0.3310 0.4616 0.6920 0.097 Uiso 1 1 calc R
B12 B 0.9002(9) 0.0932(7) 0.6493(5) 0.065(4) Uani 1 1 d .
H12 H 0.8451 0.0611 0.6144 0.078 Uiso 1 1 calc R
B12' B 0.4420(12) 0.5570(11) 0.6870(6) 0.106(6) Uani 1 1 d .
H12' H 0.3916 0.5965 0.6553 0.127 Uiso 1 1 calc R
C1' C 0.5936(7) 0.4430(6) 0.7800(4) 0.051(3) Uani 1 1 d .
C1 C 1.0685(6) 0.1888(5) 0.7522(4) 0.045(2) Uani 1 1 d .
C2 C 0.9579(6) 0.1799(6) 0.7448(4) 0.055(3) Uani 1 1 d .
C2' C 0.4881(7) 0.4627(6) 0.7761(4) 0.059(3) Uani 1 1 d .
C11 C 1.1312(6) 0.2352(6) 0.8012(4) 0.045(2) Uani 1 1 d .
C11' C 0.6523(7) 0.3905(6) 0.8278(4) 0.055(3) Uani 1 1 d .
C12' C 0.7254(7) 0.4152(6) 0.8813(5) 0.055(3) Uani 1 1 d .
C12 C 1.1970(7) 0.2039(6) 0.8535(4) 0.050(3) Uani 1 1 d .
C13 C 1.2410(8) 0.1317(7) 0.8722(5) 0.071(3) Uani 1 1 d .
H13A H 1.2260 0.0906 0.8481 0.086 Uiso 1 1 calc R
C13' C 0.7829(8) 0.4807(7) 0.9021(5) 0.072(3) Uani 1 1 d .
H13B H 0.7755 0.5230 0.8802 0.087 Uiso 1 1 calc R
C14 C 1.3053(9) 0.1217(8) 0.9253(6) 0.088(4) Uani 1 1 d .
H14A H 1.3355 0.0740 0.9371 0.105 Uiso 1 1 calc R
C14' C 0.8523(9) 0.4805(10) 0.9572(7) 0.101(5) Uani 1 1 d .
H14B H 0.8939 0.5222 0.9713 0.121 Uiso 1 1 calc R
C15 C 1.3278(9) 0.1824(11) 0.9636(6) 0.098(5) Uani 1 1 d .
H15A H 1.3699 0.1735 1.0002 0.118 Uiso 1 1 calc R
C15' C 0.8607(15) 0.4205(13) 0.9911(8) 0.135(8) Uani 1 1 d .
H15B H 0.9032 0.4248 1.0280 0.162 Uiso 1 1 calc R
C16 C 1.2865(9) 0.2550(9) 0.9462(5) 0.087(4) Uani 1 1 d .
H16A H 1.3030 0.2956 0.9708 0.104 Uiso 1 1 calc R
C16' C 0.8094(12) 0.3573(11) 0.9718(7) 0.104(6) Uani 1 1 d .
H16B H 0.8201 0.3156 0.9948 0.125 Uiso 1 1 calc R
C17 C 1.2199(7) 0.2672(7) 0.8915(4) 0.056(3) Uani 1 1 d .
C17' C 0.7393(9) 0.3517(8) 0.9175(6) 0.074(4) Uani 1 1 d .
C18' C 0.6771(10) 0.2899(7) 0.8863(6) 0.081(4) Uani 1 1 d .
H18A H 0.6780 0.2372 0.8996 0.097 Uiso 1 1 calc R
C18 C 1.1700(8) 0.3339(6) 0.8631(5) 0.064(3) Uani 1 1 d .
H18B H 1.1791 0.3865 0.8781 0.077 Uiso 1 1 calc R
C19 C 1.1178(7) 0.3143(6) 0.8076(4) 0.054(3) Uani 1 1 d .
H19A H 1.0896 0.3521 0.7780 0.065 Uiso 1 1 calc R
C19' C 0.6259(7) 0.3131(6) 0.8329(5) 0.066(3) Uani 1 1 d .
H19B H 0.5907 0.2776 0.8023 0.079 Uiso 1 1 calc R
C20' C 0.6118(8) 0.5021(8) 0.9422(4) 0.090(4) Uani 1 1 d .
H20A H 0.6093 0.4850 0.9737 0.108 Uiso 1 1 calc R
H20B H 0.6767 0.5144 0.9529 0.108 Uiso 1 1 calc R
C20 C 1.0738(7) 0.1451(6) 0.9153(4) 0.061(3) Uani 1 1 d .
H20C H 1.1404 0.1330 0.9314 0.074 Uiso 1 1 calc R
H20D H 1.0613 0.1639 0.9429 0.074 Uiso 1 1 calc R
C21 C 1.0132(9) 0.0781(7) 0.8855(4) 0.063(3) Uani 1 1 d .
C21' C 0.5502(10) 0.5674(9) 0.9164(5) 0.085(4) Uani 1 1 d .
C22 C 1.0471(9) 0.0027(8) 0.8874(5) 0.082(4) Uani 1 1 d .
H22A H 1.1115 -0.0065 0.9096 0.098 Uiso 1 1 calc R
C22' C 0.5866(12) 0.6426(12) 0.9181(6) 0.116(6) Uani 1 1 d .
H22B H 0.6513 0.6516 0.9382 0.140 Uiso 1 1 calc R
C23 C 0.9904(14) -0.0577(8) 0.8583(6) 0.098(4) Uani 1 1 d .
H23A H 1.0164 -0.1068 0.8614 0.117 Uiso 1 1 calc R
C23' C 0.5237(17) 0.7038(11) 0.8892(9) 0.135(7) Uani 1 1 d .
H23B H 0.5486 0.7526 0.8899 0.162 Uiso 1 1 calc R
C24 C 0.8973(13) -0.0467(9) 0.8251(6) 0.104(5) Uani 1 1 d .
H24A H 0.8587 -0.0876 0.8047 0.124 Uiso 1 1 calc R
C24' C 0.4275(15) 0.6943(10) 0.8602(7) 0.128(6) Uani 1 1 d .
H24B H 0.3875 0.7360 0.8426 0.153 Uiso 1 1 calc R
C25 C 0.8589(9) 0.0281(9) 0.8216(5) 0.084(4) Uani 1 1 d .
H25A H 0.7941 0.0357 0.7997 0.101 Uiso 1 1 calc R
C25' C 0.3916(10) 0.6205(9) 0.8578(5) 0.096(4) Uani 1 1 d .
H25B H 0.3266 0.6121 0.8385 0.115 Uiso 1 1 calc R
C26 C 0.9145(9) 0.0882(7) 0.8493(5) 0.064(3) Uani 1 1 d .
C26' C 0.4521(9) 0.5595(8) 0.8842(4) 0.074(3) Uani 1 1 d .
C27' C 0.4015(9) 0.4589(8) 0.9231(5) 0.116(5) Uani 1 1 d .
H27A H 0.3512 0.4896 0.9213 0.174 Uiso 1 1 calc R
H27B H 0.4585 0.4683 0.9569 0.174 Uiso 1 1 calc R
H27C H 0.3852 0.4049 0.9203 0.174 Uiso 1 1 calc R
C27 C 0.7902(7) 0.1850(7) 0.7939(5) 0.093(4) Uani 1 1 d .
H27D H 0.7392 0.1606 0.7956 0.140 Uiso 1 1 calc R
H27E H 0.7934 0.1647 0.7637 0.140 Uiso 1 1 calc R
H27F H 0.7797 0.2401 0.7896 0.140 Uiso 1 1 calc R
C28 C 0.8690(9) 0.1871(7) 0.8932(5) 0.104(5) Uani 1 1 d .
H28A H 0.8149 0.1596 0.8891 0.156 Uiso 1 1 calc R
H28B H 0.8595 0.2419 0.8943 0.156 Uiso 1 1 calc R
H28C H 0.9243 0.1713 0.9262 0.156 Uiso 1 1 calc R
C28' C 0.3218(8) 0.4700(7) 0.8267(5) 0.091(4) Uani 1 1 d .
H28D H 0.2742 0.4980 0.8298 0.137 Uiso 1 1 calc R
H28E H 0.3060 0.4158 0.8215 0.137 Uiso 1 1 calc R
H28F H 0.3251 0.4895 0.7963 0.137 Uiso 1 1 calc R
C31 C 0.8429(8) 0.3541(7) 0.7482(4) 0.090(4) Uani 1 1 d D
H31A H 0.8081 0.4006 0.7448 0.135 Uiso 1 1 calc R
H31B H 0.8001 0.3109 0.7340 0.135 Uiso 1 1 calc R
H31C H 0.8751 0.3599 0.7283 0.135 Uiso 1 1 calc R
C31' C 0.6039(14) 0.3135(12) 0.9910(7) 0.29(2) Uani 1 1 d D
H31D H 0.5846 0.2716 1.0053 0.434 Uiso 1 1 calc R
H31E H 0.6005 0.3615 1.0070 0.434 Uiso 1 1 calc R
H31F H 0.6677 0.3050 0.9993 0.434 Uiso 1 1 calc R
C32' C 0.4863(12) 0.2507(11) 0.9106(9) 0.27(2) Uani 1 1 d D
H32A H 0.4618 0.2368 0.9339 0.322 Uiso 1 1 calc R
H32D H 0.5292 0.2094 0.9141 0.322 Uiso 1 1 calc R
C32 C 0.8937(9) 0.3881(7) 0.8393(5) 0.085(4) Uani 1 1 d D
H32B H 0.8466 0.3639 0.8454 0.102 Uiso 1 1 calc R
H32C H 0.8701 0.4385 0.8228 0.102 Uiso 1 1 calc R
C33 C 0.9812(9) 0.3974(6) 0.8902(5) 0.085(4) Uani 1 1 d D
H33A H 1.0225 0.4328 0.8856 0.102 Uiso 1 1 calc R
H33B H 0.9681 0.4195 0.9168 0.102 Uiso 1 1 calc R
C33' C 0.4084(16) 0.2458(9) 0.8566(8) 0.254(18) Uani 1 1 d D
H33C H 0.4091 0.1970 0.8400 0.304 Uiso 1 1 calc R
H33D H 0.3490 0.2504 0.8560 0.304 Uiso 1 1 calc R
C34 C 1.1020(9) 0.3271(7) 0.9640(4) 0.103(4) Uani 1 1 d D
H34A H 1.0888 0.3671 0.9826 0.154 Uiso 1 1 calc R
H34B H 1.1603 0.3386 0.9653 0.154 Uiso 1 1 calc R
H34C H 1.1072 0.2780 0.9812 0.154 Uiso 1 1 calc R
C34' C 0.3494(13) 0.3059(11) 0.7740(7) 0.202(13) Uani 1 1 d D
H34D H 0.3095 0.2618 0.7680 0.303 Uiso 1 1 calc R
H34E H 0.3781 0.3012 0.7521 0.303 Uiso 1 1 calc R
H34F H 0.3123 0.3526 0.7644 0.303 Uiso 1 1 calc R
C41 C 1.182(2) 0.2732(10) 1.1031(8) 0.29(2) Uani 1 1 d D
H41A H 1.1978 0.2884 1.1393 0.342 Uiso 1 1 calc R
H41B H 1.1887 0.3171 1.0841 0.342 Uiso 1 1 calc R
C41' C 0.7580(15) 0.1349(19) 1.0330(16) 0.51(6) Uani 1 1 d D
H41C H 0.8190 0.1094 1.0486 0.612 Uiso 1 1 calc R
H41D H 0.7639 0.1889 1.0256 0.612 Uiso 1 1 calc R
C42' C 0.681(3) 0.0922(15) 0.9831(11) 0.29(2) Uani 1 1 d D
H42A H 0.7075 0.0453 0.9770 0.347 Uiso 1 1 calc R
H42B H 0.6586 0.1252 0.9514 0.347 Uiso 1 1 calc R
C42 C 1.2371(10) 0.2013(18) 1.1026(9) 0.279(19) Uani 1 1 d D
H42C H 1.2798 0.1843 1.1395 0.335 Uiso 1 1 calc R
H42D H 1.2746 0.2145 1.0863 0.335 Uiso 1 1 calc R
C43 C 1.168(2) 0.1350(9) 1.0703(8) 0.244(14) Uani 1 1 d D
H43A H 1.1727 0.1235 1.0386 0.293 Uiso 1 1 calc R
H43B H 1.1856 0.0886 1.0925 0.293 Uiso 1 1 calc R
C43' C 0.5988(17) 0.0713(14) 0.9922(13) 0.39(4) Uani 1 1 d D
H43C H 0.5403 0.0929 0.9633 0.467 Uiso 1 1 calc R
H43D H 0.5919 0.0153 0.9918 0.467 Uiso 1 1 calc R
C44 C 1.0674(19) 0.157(2) 1.0529(13) 0.84(5) Uani 1 1 d D
H44A H 1.0255 0.1549 1.0140 1.005 Uiso 1 1 calc R
H44B H 1.0417 0.1270 1.0710 1.005 Uiso 1 1 calc R
C44' C 0.619(3) 0.1040(16) 1.0470(16) 0.46(4) Uani 1 1 d D
H44C H 0.5793 0.1482 1.0429 0.549 Uiso 1 1 calc R
H44D H 0.6137 0.0648 1.0696 0.549 Uiso 1 1 calc R
O1 O 0.9103(5) 0.3405(4) 0.8038(3) 0.069(2) Uani 1 1 d D
O1' O 0.5434(11) 0.3172(7) 0.9342(6) 0.185(7) Uani 1 1 d D
O2 O 1.0271(5) 0.3237(4) 0.9090(3) 0.069(2) Uani 1 1 d D
O2' O 0.4211(8) 0.3091(7) 0.8295(7) 0.162(6) Uani 1 1 d D
O3' O 0.715(2) 0.1260(13) 1.0662(7) 0.38(2) Uani 1 1 d D
O3 O 1.0898(15) 0.236(2) 1.0728(11) 0.54(3) Uani 1 1 d D

loop_
_atom_site_aniso_label
_atom_site_aniso_U_11
_atom_site_aniso_U_22
_atom_site_aniso_U_33
_atom_site_aniso_U_23
_atom_site_aniso_U_13
_atom_site_aniso_U_12
Y1 0.0451(6) 0.0543(7) 0.0501(7) -0.0032(5) 0.0270(5) 0.0004(5)
Y1' 0.0600(7) 0.0709(8) 0.0887(9) 0.0265(6) 0.0521(7) 0.0236(6)
N1 0.057(6) 0.083(8) 0.076(7) -0.009(5) 0.041(6) -0.002(5)
N1' 0.062(7) 0.101(9) 0.076(7) 0.023(6) 0.046(6) 0.035(6)
B3 0.055(8) 0.051(8) 0.045(8) 0.000(6) 0.023(7) 0.003(6)
B3' 0.065(9) 0.052(9) 0.078(10) 0.005(6) 0.049(8) 0.004(6)
B4' 0.068(9) 0.083(11) 0.077(11) 0.006(8) 0.044(9) -0.001(8)
B4 0.079(10) 0.066(9) 0.049(9) -0.004(6) 0.037(8) -0.002(7)
B5 0.078(9) 0.061(9) 0.085(10) -0.003(7) 0.064(9) 0.010(7)
B5' 0.064(9) 0.106(12) 0.070(10) 0.004(8) 0.044(8) 0.012(8)
B6' 0.059(9) 0.099(12) 0.063(10) -0.023(8) 0.026(8) 0.009(8)
B6 0.067(9) 0.048(8) 0.067(9) -0.004(6) 0.041(8) -0.006(6)
B7' 0.069(9) 0.070(10) 0.064(10) 0.011(7) 0.030(8) 0.026(8)
B7 0.053(9) 0.100(12) 0.043(9) -0.009(7) 0.013(7) -0.024(8)
B8' 0.093(12) 0.084(12) 0.108(14) 0.029(9) 0.046(12) 0.015(9)
B8 0.079(10) 0.089(11) 0.041(9) -0.002(7) 0.021(8) -0.010(8)
B9 0.095(11) 0.068(10) 0.068(10) -0.020(7) 0.047(9) -0.015(8)
B9' 0.126(16) 0.143(17) 0.081(12) 0.034(11) 0.069(12) 0.050(13)
B10 0.097(11) 0.048(8) 0.072(10) -0.012(7) 0.052(9) -0.013(7)
B10' 0.074(11) 0.120(15) 0.072(11) -0.011(9) 0.031(9) 0.013(10)
B11 0.062(9) 0.070(10) 0.069(10) -0.007(7) 0.036(8) -0.019(7)
B11' 0.056(9) 0.113(13) 0.058(10) 0.007(8) 0.018(8) 0.028(8)
B12 0.071(9) 0.080(10) 0.049(8) -0.009(7) 0.033(8) -0.020(7)
B12' 0.089(13) 0.151(17) 0.063(11) 0.040(10) 0.027(10) 0.036(12)
C1' 0.048(6) 0.063(7) 0.046(7) 0.002(5) 0.027(6) 0.008(5)
C1 0.049(6) 0.043(6) 0.053(7) 0.002(5) 0.033(6) 0.000(5)
C2 0.039(6) 0.063(7) 0.064(8) 0.004(5) 0.026(6) 0.001(5)
C2' 0.047(6) 0.066(8) 0.068(8) 0.009(6) 0.031(6) 0.009(5)
C11 0.043(6) 0.045(6) 0.051(7) -0.010(5) 0.026(6) 0.000(5)
C11' 0.044(7) 0.072(8) 0.064(8) -0.001(6) 0.037(7) 0.009(6)
C12' 0.043(7) 0.068(8) 0.060(8) 0.001(6) 0.029(7) 0.015(6)
C12 0.037(6) 0.056(7) 0.058(8) -0.004(6) 0.026(6) -0.006(5)
C13 0.055(8) 0.091(10) 0.062(9) 0.015(7) 0.026(7) 0.017(7)
C13' 0.060(8) 0.083(10) 0.088(10) -0.021(7) 0.048(8) 0.002(7)
C14 0.074(10) 0.106(11) 0.070(10) 0.010(8) 0.028(9) 0.007(8)
C14' 0.048(9) 0.156(16) 0.090(12) -0.066(11) 0.029(10) 0.001(9)
C15 0.053(9) 0.166(16) 0.071(11) 0.006(11) 0.028(8) 0.005(10)
C15' 0.120(17) 0.20(3) 0.079(15) 0.025(15) 0.046(14) 0.088(16)
C16 0.058(8) 0.120(13) 0.071(10) -0.019(8) 0.024(8) -0.006(8)
C16' 0.093(14) 0.133(16) 0.077(14) 0.028(10) 0.037(12) 0.066(11)
C17 0.041(6) 0.080(8) 0.046(7) -0.010(7) 0.021(6) -0.013(6)
C17' 0.057(9) 0.099(11) 0.073(10) 0.032(8) 0.038(8) 0.048(8)
C18' 0.079(10) 0.067(10) 0.110(12) 0.035(9) 0.058(10) 0.032(8)
C18 0.068(8) 0.057(8) 0.073(9) -0.017(6) 0.040(7) -0.016(6)
C19 0.056(7) 0.055(8) 0.056(8) -0.001(5) 0.032(6) -0.011(5)
C19' 0.056(7) 0.049(8) 0.104(11) -0.007(7) 0.049(8) 0.005(6)
C20' 0.058(8) 0.155(13) 0.070(9) 0.018(8) 0.043(7) 0.041(8)
C20 0.055(7) 0.064(8) 0.061(7) 0.001(6) 0.027(6) -0.008(6)
C21 0.084(9) 0.060(9) 0.063(8) 0.010(6) 0.050(8) 0.007(7)
C21' 0.061(9) 0.118(13) 0.071(10) -0.025(8) 0.031(8) 0.009(9)
C22 0.100(10) 0.065(9) 0.094(10) 0.010(7) 0.059(9) 0.006(8)
C22' 0.106(13) 0.142(17) 0.102(13) -0.070(12) 0.053(11) -0.023(13)
C23 0.150(15) 0.059(10) 0.098(12) -0.006(8) 0.074(12) -0.016(10)
C23' 0.158(19) 0.103(16) 0.17(2) -0.056(13) 0.100(17) -0.019(14)
C24 0.131(14) 0.068(11) 0.095(12) -0.015(8) 0.045(11) -0.037(10)
C24' 0.144(17) 0.085(14) 0.146(16) -0.016(10) 0.067(14) 0.026(12)
C25 0.075(9) 0.093(11) 0.074(9) 0.001(8) 0.030(8) -0.026(9)
C25' 0.101(11) 0.072(10) 0.105(11) -0.008(8) 0.046(9) 0.031(9)
C26 0.065(8) 0.056(8) 0.077(9) -0.001(6) 0.040(8) -0.013(7)
C26' 0.073(10) 0.086(10) 0.058(8) 0.005(7) 0.028(8) 0.031(8)
C27' 0.096(10) 0.166(15) 0.122(12) 0.032(10) 0.082(10) 0.035(10)
C27 0.046(8) 0.113(11) 0.102(11) -0.001(8) 0.025(8) -0.014(7)
C28 0.109(11) 0.122(12) 0.126(12) -0.030(9) 0.093(10) -0.014(9)
C28' 0.050(8) 0.103(11) 0.106(11) 0.003(8) 0.030(8) 0.020(7)
C31 0.076(9) 0.107(11) 0.070(9) 0.009(7) 0.025(8) 0.031(7)
C31' 0.39(4) 0.37(4) 0.27(3) 0.27(3) 0.28(3) 0.28(3)
C32' 0.105(16) 0.29(4) 0.40(4) 0.28(4) 0.12(2) 0.07(2)
C32 0.071(9) 0.094(10) 0.093(10) 0.000(8) 0.044(9) 0.015(7)
C33 0.115(11) 0.057(9) 0.112(12) 0.013(7) 0.078(10) 0.032(8)
C33' 0.31(4) 0.11(2) 0.54(6) -0.07(3) 0.37(4) -0.06(2)
C34 0.139(13) 0.086(10) 0.073(10) -0.015(7) 0.046(10) 0.003(9)
C34' 0.137(18) 0.104(15) 0.43(4) -0.06(2) 0.20(2) -0.031(14)
C41 0.71(8) 0.090(14) 0.17(3) 0.015(14) 0.30(4) 0.00(3)
C41' 0.129(19) 0.12(3) 0.81(12) 0.23(5) -0.11(4) -0.009(17)
C42' 0.56(7) 0.13(3) 0.23(3) 0.11(2) 0.24(5) 0.18(4)
C42 0.088(15) 0.63(6) 0.09(2) 0.14(3) 0.021(14) 0.05(3)
C43 0.21(3) 0.44(4) 0.071(19) 0.14(2) 0.07(2) 0.06(3)
C43' 0.24(3) 0.024(14) 0.43(5) 0.01(2) -0.18(3) -0.022(17)
C44 0.33(3) 1.90(15) 0.11(2) 0.33(6) -0.02(3) -0.550
C44' 0.23(4) 0.05(2) 1.02(13) 0.19(4) 0.27(6) 0.065(19)
O1 0.078(5) 0.070(5) 0.065(5) 0.002(4) 0.041(5) 0.021(4)
O1' 0.257(17) 0.125(10) 0.33(2) 0.123(12) 0.262(18) 0.095(10)
O2 0.083(6) 0.073(6) 0.062(5) -0.006(4) 0.046(5) -0.003(4)
O2' 0.098(8) 0.093(9) 0.34(2) 0.058(11) 0.140(11) 0.013(7)
O3' 0.58(5) 0.115(19) 0.170(15) 0.038(12) -0.01(2) 0.09(2)
O3 0.29(3) 1.14(9) 0.33(4) 0.42(5) 0.26(3) 0.31(4)

loop_
_atom_type_symbol
_atom_type_description
_atom_type_scat_dispersion_real
_atom_type_scat_dispersion_imag
_atom_type_scat_source
C C 0.0033 0.0016 'International Tables Vol C Tables 4.2.6.8 and 6.1.1.4'
H H 0.0000 0.0000 'International Tables Vol C Tables 4.2.6.8 and 6.1.1.4'
B B 0.0013 0.0007 'International Tables Vol C Tables 4.2.6.8 and 6.1.1.4'
N N 0.0061 0.0033 'International Tables Vol C Tables 4.2.6.8 and 6.1.1.4'
O O 0.0106 0.0060 'International Tables Vol C Tables 4.2.6.8 and 6.1.1.4'
Y Y -2.7962 3.5667 'International Tables Vol C Tables 4.2.6.8 and 6.1.1.4'

loop_
_geom_angle_atom_site_label_1
_geom_angle_atom_site_label_2
_geom_angle_atom_site_label_3
_geom_angle
C20 Y1 O2 82.6(3)
C20 Y1 O1 138.1(3)
O2 Y1 O1 66.1(2)
C20 Y1 N1 67.8(3)
O2 Y1 N1 86.0(3)
O1 Y1 N1 82.3(3)
C20 Y1 C11 112.7(3)
O2 Y1 C11 126.6(3)
O1 Y1 C11 108.3(3)
N1 Y1 C11 147.4(3)
C20 Y1 C2 118.9(3)
O2 Y1 C2 154.5(3)
O1 Y1 C2 88.4(3)
N1 Y1 C2 89.9(3)
C11 Y1 C2 60.5(3)
C20 Y1 C19 131.1(3)
O2 Y1 C19 100.1(3)
O1 Y1 C19 83.3(3)
N1 Y1 C19 160.5(3)
C11 Y1 C19 31.0(3)
C2 Y1 C19 76.6(3)
C20 Y1 C12 84.0(3)
O2 Y1 C12 114.4(3)
O1 Y1 C12 133.4(3)
N1 Y1 C12 143.1(3)
C11 Y1 C12 30.7(3)
C2 Y1 C12 83.2(3)
C19 Y1 C12 50.1(3)
C20 Y1 C18 109.4(4)
O2 Y1 C18 76.3(3)
O1 Y1 C18 90.2(3)
N1 Y1 C18 162.3(3)
C11 Y1 C18 50.3(3)
C2 Y1 C18 105.9(3)
C19 Y1 C18 30.0(3)
C12 Y1 C18 49.4(3)
C20 Y1 C17 83.7(3)
O2 Y1 C17 85.0(3)
O1 Y1 C17 118.5(3)
N1 Y1 C17 151.1(3)
C11 Y1 C17 49.4(3)
C2 Y1 C17 109.3(3)
C19 Y1 C17 48.4(3)
C12 Y1 C17 29.7(3)
C18 Y1 C17 28.7(3)
C20 Y1 C21 29.3(3)
O2 Y1 C21 104.1(3)
O1 Y1 C21 133.3(3)
N1 Y1 C21 51.0(3)
C11 Y1 C21 112.6(3)
C2 Y1 C21 92.6(3)
C19 Y1 C21 142.1(3)
C12 Y1 C21 93.0(3)
C18 Y1 C21 133.7(4)
C17 Y1 C21 105.1(3)
O1' Y1' C20' 88.7(5)
O1' Y1' O2' 66.2(6)
C20' Y1' O2' 142.1(4)
O1' Y1' N1' 86.1(3)
C20' Y1' N1' 68.3(4)
O2' Y1' N1' 81.4(4)
O1' Y1' C2' 154.3(5)
C20' Y1' C2' 113.6(4)
O2' Y1' C2' 88.1(4)
N1' Y1' C2' 90.4(3)
O1' Y1' C11' 124.8(3)
C20' Y1' C11' 110.8(4)
O2' Y1' C11' 106.9(4)
N1' Y1' C11' 149.0(3)
C2' Y1' C11' 60.8(3)
O1' Y1' C19' 97.7(4)
C20' Y1' C19' 132.0(4)
O2' Y1' C19' 81.4(4)
N1' Y1' C19' 159.2(4)
C2' Y1' C19' 77.3(4)
C11' Y1' C19' 31.6(3)
O1' Y1' C18' 74.7(3)
C20' Y1' C18' 112.7(4)
O2' Y1' C18' 88.6(4)
N1' Y1' C18' 160.7(3)
C2' Y1' C18' 105.9(4)
C11' Y1' C18' 50.1(3)
C19' Y1' C18' 29.3(3)
O1' Y1' C12' 112.7(4)
C20' Y1' C12' 83.3(3)
O2' Y1' C12' 131.7(4)
N1' Y1' C12' 145.9(4)
C2' Y1' C12' 83.8(3)
C11' Y1' C12' 30.7(3)
C19' Y1' C12' 50.3(3)
C18' Y1' C12' 49.1(3)
O1' Y1' C17' 83.6(4)
C20' Y1' C17' 85.6(4)
O2' Y1' C17' 117.2(4)
N1' Y1' C17' 152.1(4)
C2' Y1' C17' 109.7(3)
C11' Y1' C17' 49.4(3)
C19' Y1' C17' 48.5(4)
C18' Y1' C17' 29.0(3)
C12' Y1' C17' 29.3(3)
O1' Y1' C21' 105.7(4)
C20' Y1' C21' 27.5(3)
O2' Y1' C21' 131.4(4)
N1' Y1' C21' 49.9(4)
C2' Y1' C21' 91.1(3)
C11' Y1' C21' 114.8(4)
C19' Y1' C21' 145.3(4)
C18' Y1' C21' 137.6(4)
C12' Y1' C21' 96.4(3)
C17' Y1' C21' 108.7(4)
C26 N1 C27 113.0(9)
C26 N1 C28 109.9(9)
C27 N1 C28 108.4(9)
C26 N1 Y1 96.7(6)
C27 N1 Y1 110.6(6)
C28 N1 Y1 118.0(7)
C26' N1' C27' 110.9(10)
C26' N1' C28' 113.0(9)
C27' N1' C28' 105.9(10)
C26' N1' Y1' 100.2(6)
C27' N1' Y1' 116.2(7)
C28' N1' Y1' 110.8(6)
C2 B3 C1 60.2(5)
C2 B3 B7 58.6(6)
C1 B3 B7 105.5(8)
C2 B3 B8 105.8(9)
C1 B3 B8 103.9(8)
B7 B3 B8 59.6(7)
C2 B3 B4 107.8(8)
C1 B3 B4 57.8(6)
B7 B3 B4 108.5(9)
B8 B3 B4 60.3(7)
C2' B3' C1' 59.9(6)
C2' B3' B7' 59.5(7)
C1' B3' B7' 105.9(9)
C2' B3' B8' 106.5(10)
C1' B3' B8' 104.5(9)
B7' B3' B8' 59.3(7)
C2' B3' B4' 107.4(9)
C1' B3' B4' 57.5(6)
B7' B3' B4' 108.2(9)
B8' B3' B4' 60.7(7)
C1' B4' B5' 58.8(7)
C1' B4' B9' 103.6(10)
B5' B4' B9' 58.9(8)
C1' B4' B8' 103.3(9)
B5' B4' B8' 106.5(10)
B9' B4' B8' 59.7(8)
C1' B4' B3' 58.3(6)
B5' B4' B3' 106.7(9)
B9' B4' B3' 105.8(9)
B8' B4' B3' 58.4(7)
C1 B4 B5 57.3(6)
C1 B4 B8 104.3(9)
B5 B4 B8 105.5(9)
C1 B4 B3 59.4(6)
B5 B4 B3 106.1(8)
B8 B4 B3 59.2(7)
C1 B4 B9 103.9(8)
B5 B4 B9 59.4(7)
B8 B4 B9 58.8(7)
B3 B4 B9 106.3(9)
C1 B5 B9 106.6(9)
C1 B5 B4 59.1(6)
B9 B5 B4 61.1(7)
C1 B5 B10 106.7(8)
B9 B5 B10 60.2(7)
B4 B5 B10 109.6(10)
C1 B5 B6 58.6(6)
B9 B5 B6 107.5(9)
B4 B5 B6 107.5(8)
B10 B5 B6 60.1(6)
C1' B5' B9' 105.0(9)
C1' B5' B4' 58.9(7)
B9' B5' B4' 60.7(9)
C1' B5' B10' 105.5(9)
B9' B5' B10' 60.8(9)
B4' B5' B10' 110.1(11)
C1' B5' B6' 58.3(6)
B9' B5' B6' 106.9(10)
B4' B5' B6' 107.6(9)
B10' B5' B6' 59.5(8)
C1' B6' C2' 60.0(6)
C1' B6' B11' 105.7(9)
C2' B6' B11' 59.1(7)
C1' B6' B10' 105.7(11)
C2' B6' B10' 108.3(10)
B11' B6' B10' 60.8(8)
C1' B6' B5' 58.1(7)
C2' B6' B5' 107.5(10)
B11' B6' B5' 107.6(11)
B10' B6' B5' 59.8(8)
C2 B6 C1 61.2(6)
C2 B6 B11 59.9(7)
C1 B6 B11 107.4(9)
C2 B6 B10 107.6(9)
C1 B6 B10 105.1(8)
B11 B6 B10 59.8(7)
C2 B6 B5 107.0(8)
C1 B6 B5 56.9(6)
B11 B6 B5 107.3(9)
B10 B6 B5 59.8(7)
C2' B7' B11' 59.5(7)
C2' B7' B12' 107.7(10)
B11' B7' B12' 61.0(9)
C2' B7' B8' 107.2(9)
B11' B7' B8' 108.4(10)
B12' B7' B8' 59.4(9)
C2' B7' B3' 59.0(6)
B11' B7' B3' 107.8(9)
B12' B7' B3' 108.2(10)
B8' B7' B3' 60.7(7)
C2 B7 B11 60.5(7)
C2 B7 B8 106.7(9)
B11 B7 B8 108.3(10)
C2 B7 B3 59.1(6)
B11 B7 B3 108.8(9)
B8 B7 B3 60.2(7)
C2 B7 B12 108.7(9)
B11 B7 B12 61.4(7)
B8 B7 B12 59.4(7)
B3 B7 B12 108.8(9)
B12' B8' B7' 59.9(9)
B12' B8' B3' 108.0(11)
B7' B8' B3' 60.0(7)
B12' B8' B9' 60.4(10)
B7' B8' B9' 107.8(12)
B3' B8' B9' 107.3(11)
B12' B8' B4' 108.4(12)
B7' B8' B4' 109.1(10)
B3' B8' B4' 61.0(7)
B9' B8' B4' 58.9(8)
B12 B8 B7 60.9(7)
B12 B8 B9 60.3(8)
B7 B8 B9 108.5(10)
B12 B8 B3 110.0(9)
B7 B8 B3 60.2(7)
B9 B8 B3 109.2(9)
B12 B8 B4 110.4(10)
B7 B8 B4 109.1(9)
B9 B8 B4 61.1(7)
B3 B8 B4 60.5(6)
B8 B9 B12 59.5(8)
B8 B9 B5 106.6(8)
B12 B9 B5 108.6(9)
B8 B9 B10 106.9(9)
B12 B9 B10 60.3(7)
B5 B9 B10 60.5(7)
B8 B9 B4 60.1(7)
B12 B9 B4 109.0(9)
B5 B9 B4 59.5(7)
B10 B9 B4 108.5(9)
B5' B9' B12' 109.5(12)
B5' B9' B4' 60.4(8)
B12' B9' B4' 108.6(10)
B5' B9' B10' 60.9(9)
B12' B9' B10' 61.5(10)
B4' B9' B10' 109.8(11)
B5' B9' B8' 109.0(10)
B12' B9' B8' 58.1(9)
B4' B9' B8' 61.4(8)
B10' B9' B8' 108.4(11)
B11 B10 B12 60.1(7)
B11 B10 B9 106.5(9)
B12 B10 B9 59.1(7)
B11 B10 B5 106.6(8)
B12 B10 B5 106.7(9)
B9 B10 B5 59.3(7)
B11 B10 B6 58.7(7)
B12 B10 B6 106.8(9)
B9 B10 B6 106.8(9)
B5 B10 B6 60.1(6)
B6' B10' B9' 106.1(10)
B6' B10' B5' 60.7(8)
B9' B10' B5' 58.4(8)
B6' B10' B11' 58.9(8)
B9' B10' B11' 105.3(11)
B5' B10' B11' 106.9(10)
B6' B10' B12' 105.2(10)
B9' B10' B12' 58.9(9)
B5' B10' B12' 105.4(11)
B11' B10' B12' 58.4(8)
B7 B11 C2 59.6(7)
B7 B11 B6 107.8(9)
C2 B11 B6 58.3(6)
B7 B11 B10 109.7(9)
C2 B11 B10 107.7(8)
B6 B11 B10 61.6(7)
B7 B11 B12 61.2(7)
C2 B11 B12 107.9(8)
B6 B11 B12 109.4(9)
B10 B11 B12 60.4(7)
C2' B11' B7' 60.2(7)
C2' B11' B6' 59.6(7)
B7' B11' B6' 108.9(10)
C2' B11' B12' 107.2(10)
B7' B11' B12' 59.7(9)
B6' B11' B12' 108.7(11)
C2' B11' B10' 108.2(9)
B7' B11' B10' 110.1(11)
B6' B11' B10' 60.2(8)
B12' B11' B10' 61.6(9)
B8 B12 B9 60.2(7)
B8 B12 B7 59.7(7)
B9 B12 B7 107.5(9)
B8 B12 B11 105.4(9)
B9 B12 B11 107.2(9)
B7 B12 B11 57.4(7)
B8 B12 B10 107.7(9)
B9 B12 B10 60.6(7)
B7 B12 B10 105.9(9)
B11 B12 B10 59.5(7)
B8' B12' B7' 60.6(8)
B8' B12' B11' 108.0(10)
B7' B12' B11' 59.3(8)
B8' B12' B9' 61.5(10)
B7' B12' B9' 109.1(11)
B11' B12' B9' 107.2(12)
B8' B12' B10' 109.5(11)
B7' B12' B10' 108.5(11)
B11' B12' B10' 60.0(9)
B9' B12' B10' 59.6(9)
C11' C1' B5' 127.4(8)
C11' C1' B4' 125.1(9)
B5' C1' B4' 62.3(7)
C11' C1' B6' 115.8(9)
B5' C1' B6' 63.6(7)
B4' C1' B6' 114.8(9)
C11' C1' C2' 109.6(7)
B5' C1' C2' 112.3(8)
B4' C1' C2' 112.9(8)
B6' C1' C2' 60.4(6)
C11' C1' B3' 113.6(8)
B5' C1' B3' 114.3(8)
B4' C1' B3' 64.2(7)
B6' C1' B3' 111.4(8)
C2' C1' B3' 60.0(6)
C11 C1 B5 127.7(8)
C11 C1 B4 125.6(8)
B5 C1 B4 63.5(6)
C11 C1 B6 115.3(8)
B5 C1 B6 64.5(6)
B4 C1 B6 115.7(8)
C11 C1 C2 110.2(7)
B5 C1 C2 111.3(7)
B4 C1 C2 111.1(7)
B6 C1 C2 59.0(6)
C11 C1 B3 114.3(8)
B5 C1 B3 113.7(8)
B4 C1 B3 62.8(6)
B6 C1 B3 109.9(7)
C2 C1 B3 59.3(6)
B6 C2 B7 110.9(8)
B6 C2 B3 111.6(7)
B7 C2 B3 62.3(6)
B6 C2 B11 61.8(7)
B7 C2 B11 59.9(7)
B3 C2 B11 111.0(8)
B6 C2 C1 59.8(6)
B7 C2 C1 108.5(7)
B3 C2 C1 60.5(6)
B11 C2 C1 107.7(7)
B6 C2 Y1 95.6(6)
B7 C2 Y1 152.6(7)
B3 C2 Y1 115.2(6)
B11 C2 Y1 133.5(6)
C1 C2 Y1 90.6(5)
B11' C2' C1' 107.0(8)
B11' C2' B3' 110.3(9)
C1' C2' B3' 60.1(6)
B11' C2' B6' 61.3(7)
C1' C2' B6' 59.5(6)
B3' C2' B6' 110.8(8)
B11' C2' B7' 60.2(7)
C1' C2' B7' 107.5(8)
B3' C2' B7' 61.4(7)
B6' C2' B7' 110.3(9)
B11' C2' Y1' 153.7(7)
C1' C2' Y1' 92.1(5)
B3' C2' Y1' 94.8(6)
B6' C2' Y1' 117.8(7)
B7' C2' Y1' 131.5(7)
C19 C11 C12 108.2(8)
C19 C11 C1 124.4(9)
C12 C11 C1 125.4(9)
C19 C11 Y1 76.1(5)
C12 C11 Y1 81.1(5)
C1 C11 Y1 97.0(5)
C19' C11' C12' 107.2(10)
C19' C11' C1' 124.2(10)
C12' C11' C1' 126.0(10)
C19' C11' Y1' 74.8(5)
C12' C11' Y1' 81.7(5)
C1' C11' Y1' 95.8(5)
C13' C12' C17' 118.5(12)
C13' C12' C11' 135.0(11)
C17' C12' C11' 106.4(11)
C13' C12' Y1' 122.3(6)
C17' C12' Y1' 78.7(6)
C11' C12' Y1' 67.5(5)
C13 C12 C11 134.6(10)
C13 C12 C17 119.5(11)
C11 C12 C17 105.8(9)
C13 C12 Y1 120.6(6)
C11 C12 Y1 68.2(5)
C17 C12 Y1 78.6(5)
C14 C13 C12 120.0(12)
C12' C13' C14' 117.9(12)
C13 C14 C15 121.6(13)
C15' C14' C13' 122.0(17)
C16 C15 C14 119.7(13)
C16' C15' C14' 121(2)
C15 C16 C17 120.0(13)
C15' C16' C17' 121(2)
C16 C17 C18 131.7(12)
C16 C17 C12 119.1(11)
C18 C17 C12 109.1(10)
C16 C17 Y1 124.1(7)
C18 C17 Y1 72.5(6)
C12 C17 Y1 71.7(5)
C16' C17' C18' 132.3(15)
C16' C17' C12' 119.4(15)
C18' C17' C12' 108.1(12)
C16' C17' Y1' 125.3(8)
C18' C17' Y1' 71.8(6)
C12' C17' Y1' 72.0(6)
C19' C18' C17' 108.5(11)
C19' C18' Y1' 68.8(6)
C17' C18' Y1' 79.2(7)
C17 C18 C19 107.4(9)
C17 C18 Y1 78.8(6)
C19 C18 Y1 69.7(5)
C11 C19 C18 109.4(9)
C11 C19 Y1 72.9(5)
C18 C19 Y1 80.3(6)
C18' C19' C11' 109.7(11)
C18' C19' Y1' 81.9(7)
C11' C19' Y1' 73.6(5)
C21' C20' Y1' 102.0(8)
C21 C20 Y1 99.3(6)
C22 C21 C26 115.1(11)
C22 C21 C20 124.2(12)
C26 C21 C20 120.5(10)
C22 C21 Y1 138.3(7)
C26 C21 Y1 82.3(6)
C20 C21 Y1 51.4(5)
C26' C21' C22' 115.9(14)
C26' C21' C20' 122.4(14)
C22' C21' C20' 121.4(15)
C26' C21' Y1' 82.2(8)
C22' C21' Y1' 140.0(9)
C20' C21' Y1' 50.4(7)
C23 C22 C21 123.3(13)
C23' C22' C21' 119.4(16)
C24 C23 C22 120.3(15)
C24' C23' C22' 122.8(18)
C23 C24 C25 119.0(13)
C23' C24' C25' 117.9(16)
C26 C25 C24 121.0(13)
C26' C25' C24' 120.0(15)
C25 C26 C21 121.2(12)
C25 C26 N1 125.0(12)
C21 C26 N1 113.8(10)
C25' C26' C21' 123.8(14)
C25' C26' N1' 120.5(12)
C21' C26' N1' 115.7(12)
O1' C32' C33' 125.4(18)
O1 C32 C33 109.3(9)
O2 C33 C32 110.2(10)
O2' C33' C32' 104.4(19)
O3 C41 C42 94.5(14)
O3' C41' C42' 97.0(15)
C41' C42' C43' 109.1(7)
C41 C42 C43 110.2(7)
C44 C43 C42 110.9(7)
C44' C43' C42' 109.5(7)
O3 C44 C43 95.2(14)
O3' C44' C43' 96.5(15)
C31 O1 C32 112.4(8)
C31 O1 Y1 128.1(6)
C32 O1 Y1 118.3(7)
C31' O1' C32' 115.0(15)
C31' O1' Y1' 128.7(13)
C32' O1' Y1' 114.9(13)
C34 O2 C33 111.8(9)
C34 O2 Y1 124.1(6)
C33 O2 Y1 118.1(6)
C33' O2' C34' 108.4(15)
C33' O2' Y1' 125.3(14)
C34' O2' Y1' 126.3(11)
C44' O3' C41' 125.6(19)
C44 O3 C41 129.0(19)

loop_
_geom_bond_atom_site_label_1
_geom_bond_atom_site_label_2
_geom_bond_distance
Y1 C20 2.359(9)
Y1 O2 2.415(7)
Y1 O1 2.433(7)
Y1 N1 2.593(8)
Y1 C11 2.611(8)
Y1 C2 2.625(10)
Y1 C19 2.652(9)
Y1 C12 2.777(9)
Y1 C18 2.787(10)
Y1 C17 2.867(10)
Y1 C21 2.980(11)
Y1' O1' 2.380(10)
Y1' C20' 2.403(12)
Y1' O2' 2.443(13)
Y1' N1' 2.580(8)
Y1' C2' 2.589(10)
Y1' C11' 2.622(9)
Y1' C19' 2.637(10)
Y1' C18' 2.800(11)
Y1' C12' 2.808(10)
Y1' C17' 2.895(11)
Y1' C21' 3.049(15)
N1 C26 1.470(13)
N1 C27 1.511(12)
N1 C28 1.519(12)
N1' C26' 1.453(14)
N1' C27' 1.490(13)
N1' C28' 1.506(13)
B3 C2 1.710(14)
B3 C1 1.731(14)
B3 B7 1.764(16)
B3 B8 1.765(17)
B3 B4 1.789(16)
B3' C2' 1.714(15)
B3' C1' 1.717(14)
B3' B7' 1.756(17)
B3' B8' 1.768(19)
B3' B4' 1.816(16)
B4' C1' 1.702(15)
B4' B5' 1.761(19)
B4' B9' 1.77(2)
B4' B8' 1.811(19)
B4 C1 1.701(14)
B4 B5 1.775(17)
B4 B8 1.784(18)
B4 B9 1.803(17)
B5 C1 1.669(14)
B5 B9 1.772(18)
B5 B10 1.794(17)
B5 B6 1.798(15)
B5' C1' 1.701(15)
B5' B9' 1.73(2)
B5' B10' 1.779(19)
B5' B6' 1.796(18)
B6' C1' 1.705(16)
B6' C2' 1.720(15)
B6' B11' 1.749(18)
B6' B10' 1.77(2)
B6 C2 1.688(14)
B6 C1 1.702(14)
B6 B11 1.747(17)
B6 B10 1.798(16)
B7' C2' 1.724(15)
B7' B11' 1.724(19)
B7' B12' 1.731(19)
B7' B8' 1.74(2)
B7 C2 1.701(15)
B7 B11 1.707(18)
B7 B8 1.754(18)
B7 B12 1.775(18)
B8' B12' 1.72(2)
B8' B9' 1.78(2)
B8 B12 1.749(18)
B8 B9 1.761(19)
B9 B12 1.762(18)
B9 B10 1.789(18)
B9' B12' 1.76(2)
B9' B10' 1.78(2)
B10 B11 1.767(17)
B10 B12 1.784(18)
B10' B11' 1.783(19)
B10' B12' 1.81(2)
B11 C2 1.716(15)
B11 B12 1.779(17)
B11' C2' 1.712(16)
B11' B12' 1.75(2)
C1' C11' 1.511(13)
C1' C2' 1.713(12)
C1 C11 1.485(12)
C1 C2 1.726(12)
C11 C19 1.406(12)
C11 C12 1.436(13)
C11' C19' 1.431(13)
C11' C12' 1.450(14)
C12' C13' 1.396(14)
C12' C17' 1.445(14)
C12 C13 1.400(13)
C12 C17 1.449(13)
C13 C14 1.354(14)
C13' C14' 1.402(16)
C14 C15 1.423(17)
C14' C15' 1.38(2)
C15 C16 1.389(16)
C15' C16' 1.31(2)
C16 C17 1.399(15)
C16' C17' 1.392(18)
C17 C18 1.406(14)
C17' C18' 1.431(16)
C18' C19' 1.382(14)
C18 C19 1.413(13)
C20' C21' 1.441(15)
C20 C21 1.479(14)
C21 C22 1.402(14)
C21 C26 1.424(14)
C21' C26' 1.398(16)
C21' C22' 1.415(18)
C22 C23 1.363(16)
C22' C23' 1.41(2)
C23 C24 1.342(18)
C23' C24' 1.37(2)
C24 C25 1.414(17)
C24' C25' 1.388(19)
C25 C26 1.342(14)
C25' C26' 1.378(15)
C31 O1 1.426(7)
C31' O1' 1.415(9)
C32' O1' 1.416(9)
C32' C33' 1.424(16)
C32 O1 1.436(7)
C32 C33 1.446(14)
C33 O2 1.434(7)
C33' O2' 1.415(8)
C34 O2 1.428(7)
C34' O2' 1.422(9)
C41 O3 1.459(10)
C41 C42 1.536(10)
C41' O3' 1.450(10)
C41' C42' 1.531(10)
C42' C43' 1.550(10)
C42 C43 1.542(9)
C43 C44 1.516(10)
C43' C44' 1.538(10)
C44 O3 1.440(10)
C44' O3' 1.434(10)
